data_2207550
loop_
_publ_author_name
'Wang, Dan-Dan'
'Zhu, Hong-Jun'
'Song, Guang-Liang'
'Wang, Jin-Tang'

_publ_section_title
;
 Bis(triaquasodium) 2,5-dibenzoylterephthalate tetrahydrate
;
_journal_coeditor_code HG6257
_journal_issue 12
_journal_name_full 'Acta Crystallographica Section E'
_journal_page_first m2610
_journal_page_last m2612
_journal_paper_doi 10.1107/S1600536805036597
_journal_volume 61
_journal_year 2005
_chemical_formula_iupac '[Na (H2 O)3]2 (C22 H12 O6), 4H2 O'
_chemical_formula_moiety '2H6 Na1 O3 +, C22 H12 O6 2-, 4H2 O'
_chemical_formula_sum 'C22 H32 Na2 O16'
_chemical_formula_weight 598.46
_chemical_name_systematic
;
Bis(triaquasodium) 2,5-dibenzoylterephthalate tetrahydrate
;
_space_group_IT_number 2
_symmetry_cell_setting triclinic
_symmetry_space_group_name_Hall '-P 1'
_symmetry_space_group_name_H-M 'P -1'
_atom_sites_solution_hydrogens geom
_atom_sites_solution_primary direct
_atom_sites_solution_secondary difmap
_audit_creation_method SHELXL-97
_cell_angle_alpha 105.41(3)
_cell_angle_beta 99.37(3)
_cell_angle_gamma 92.70(3)
_cell_formula_units_Z 1
_cell_length_a 6.2800(13)
_cell_length_b 8.6650(17)
_cell_length_c 13.709(3)
_cell_measurement_reflns_used 25
_cell_measurement_temperature 293(2)
_cell_measurement_theta_max 12
_cell_measurement_theta_min 10
_cell_volume 706.4(3)
_computing_cell_refinement 'CAD-4 Software'
_computing_data_collection 'CAD-4 Software (Enraf--Nonius,1989)'
_computing_data_reduction 'XAD4 (Harms,1995)'
_computing_molecular_graphics 'SHELXTL (Bruker, 2000)'
_computing_publication_material SHELXTL
_computing_structure_refinement 'SHELXL97 (Sheldrick, 1997)'
_computing_structure_solution 'SHELXS97 (Sheldrick, 1997)'
_diffrn_ambient_temperature 293(2)
_diffrn_measured_fraction_theta_full 0.999
_diffrn_measured_fraction_theta_max 0.999
_diffrn_measurement_device_type 'Enraf--Nonius CAD-4'
_diffrn_measurement_method \w/2\q
_diffrn_radiation_monochromator graphite
_diffrn_radiation_source 'fine-focus sealed tube'
_diffrn_radiation_type MoK\a
_diffrn_radiation_wavelength 0.71073
_diffrn_reflns_av_R_equivalents 0.1110
_diffrn_reflns_av_sigmaI/netI 0.0374
_diffrn_reflns_limit_h_max 7
_diffrn_reflns_limit_h_min 0
_diffrn_reflns_limit_k_max 10
_diffrn_reflns_limit_k_min -10
_diffrn_reflns_limit_l_max 16
_diffrn_reflns_limit_l_min -16
_diffrn_reflns_number 3040
_diffrn_reflns_theta_full 25.97
_diffrn_reflns_theta_max 25.97
_diffrn_reflns_theta_min 1.57
_diffrn_standards_decay_% 0
_diffrn_standards_interval_count 200
_diffrn_standards_interval_time 2
_diffrn_standards_number 3
_exptl_absorpt_coefficient_mu 0.144
_exptl_absorpt_correction_T_max 0.972
_exptl_absorpt_correction_T_min 0.949
_exptl_absorpt_correction_type multi-scan
_exptl_absorpt_process_details '(SADABS; Sheldrick, 2002)'
_exptl_crystal_colour colorless
_exptl_crystal_density_diffrn 1.407
_exptl_crystal_density_method 'not measured'
_exptl_crystal_description block
_exptl_crystal_F_000 314.0
_exptl_crystal_size_max 0.4
_exptl_crystal_size_mid 0.3
_exptl_crystal_size_min 0.2
_refine_diff_density_max 0.414
_refine_diff_density_min -0.544
_refine_ls_extinction_method none
_refine_ls_goodness_of_fit_ref 0.996
_refine_ls_hydrogen_treatment mixed
_refine_ls_matrix_type full
_refine_ls_number_parameters 224
_refine_ls_number_reflns 2775
_refine_ls_number_restraints 0
_refine_ls_restrained_S_all 0.996
_refine_ls_R_factor_all 0.0746
_refine_ls_R_factor_gt 0.0564
_refine_ls_shift/su_max 0.031
_refine_ls_shift/su_mean 0.001
_refine_ls_structure_factor_coef Fsqd
_refine_ls_weighting_details 'calc w=1/[\s^2^(Fo^2^)+(0.15P)^2^+0.41P] where P=(Fo^2^+2Fc^2^)/3'
_refine_ls_weighting_scheme calc
_refine_ls_wR_factor_gt 0.1889
_refine_ls_wR_factor_ref 0.2046
_reflns_number_gt 2262
_reflns_number_total 2775
_reflns_threshold_expression I>2\s(I)
_cod_data_source_file hg6257.cif
_cod_data_source_block I
_cod_depositor_comments
;
The following automatic conversions were performed:
'_symmetry_cell_setting' value 'Triclinic' changed to 'triclinic'
according to '/home/saulius/struct/CIF-dictionaries/cif_core.dic'
dictionary named 'cif_core.dic' version 2.4.1 from 2010-06-29.

Automatic conversion script
Id: cif_fix_enum 1527 2010-12-29 10:47:43Z saulius 

The following automatic conversions were performed:

'_symmetry_cell_setting' value 'Triclinic' changed to 'triclinic'
according to /home/saulius/struct/CIF-dictionaries/cif_core.dic
dictionary named 'cif_core.dic' version 2.4.1 from 2010-06-29.

Automatic conversion script
Id: cif_fix_values 1715 2011-07-08 13:25:40Z adriana 
;
_cod_database_code 2207550
_cod_database_fobs_code 2207550

loop_
_symmetry_equiv_pos_as_xyz
'x, y, z'
'-x, -y, -z'

loop_
_atom_site_label
_atom_site_fract_x
_atom_site_fract_y
_atom_site_fract_z
_atom_site_U_iso_or_equiv
_atom_site_adp_type
_atom_site_calc_flag
_atom_site_refinement_flags
_atom_site_occupancy
_atom_site_type_symbol
Na1 0.0000 0.5000 0.0000 0.0382(4) Uani d S 1 Na
O1 -0.5171(3) -0.1418(2) -0.67510(16) 0.0415(5) Uani d . 1 O
O2 0.1210(4) 0.2032(2) -0.22382(13) 0.0449(6) Uani d . 1 O
O3 -0.0384(3) -0.0402(2) -0.24389(13) 0.0341(5) Uani d . 1 O
O4 0.3072(3) 0.6829(3) 0.10829(17) 0.0406(5) Uani d . 1 O
O5 0.2235(4) 0.2849(2) -0.01223(17) 0.0387(5) Uani d . 1 O
O6 0.2080(4) 0.5343(3) -0.12529(15) 0.0412(5) Uani d . 1 O
OW1 -0.2837(4) -0.0200(3) -0.09183(17) 0.0487(6) Uani d . 1 O
OW2 0.2783(4) -0.1412(3) -0.11810(18) 0.0426(5) Uani d . 1 O
C1 0.0349(4) 0.0687(3) -0.27699(17) 0.0264(5) Uani d . 1 C
C2 0.0202(4) 0.0318(3) -0.39269(16) 0.0224(5) Uani d . 1 C
C3 -0.1521(4) -0.0712(3) -0.45850(17) 0.0244(5) Uani d . 1 C
H3A -0.2539 -0.1196 -0.4309 0.029 Uiso calc R 1 H
C4 -0.1742(4) -0.1028(3) -0.56515(16) 0.0229(5) Uani d . 1 C
C5 -0.3748(4) -0.2048(3) -0.63108(17) 0.0262(5) Uani d . 1 C
C6 -0.3977(4) -0.3771(3) -0.63631(18) 0.0285(5) Uani d . 1 C
C7 -0.2185(5) -0.4575(3) -0.6114(2) 0.0371(6) Uani d . 1 C
H7A -0.0821 -0.4010 -0.5876 0.044 Uiso calc R 1 H
C8 -0.2427(6) -0.6206(4) -0.6220(2) 0.0495(8) Uani d . 1 C
H8A -0.1224 -0.6740 -0.6062 0.059 Uiso calc R 1 H
C9 -0.4474(7) -0.7052(4) -0.6562(3) 0.0558(9) Uani d . 1 C
H9A -0.4637 -0.8151 -0.6634 0.067 Uiso calc R 1 H
C10 -0.6259(6) -0.6260(4) -0.6795(3) 0.0562(9) Uani d . 1 C
H10A -0.7625 -0.6826 -0.7018 0.067 Uiso calc R 1 H
C11 -0.6030(5) -0.4639(4) -0.6697(2) 0.0429(7) Uani d . 1 C
H11A -0.7242 -0.4113 -0.6854 0.051 Uiso calc R 1 H
Na2 0.5000 0.5000 0.0000 0.0391(4) Uani d S 1 Na
H6B2 0.228(7) 0.625(6) -0.141(3) 0.063(12) Uiso d . 1 H
H4B1 0.341(9) 0.724(7) 0.173(5) 0.091(17) Uiso d . 1 H
HW2B 0.176(7) -0.101(5) -0.158(4) 0.067(12) Uiso d . 1 H
HW1A -0.220(7) -0.019(5) -0.143(4) 0.067(12) Uiso d . 1 H
HW2A 0.277(7) -0.089(5) -0.059(4) 0.061(12) Uiso d . 1 H
HW1C -0.421(8) -0.054(5) -0.116(3) 0.063(12) Uiso d . 1 H
H5B1 0.211(9) 0.228(7) -0.066(5) 0.091(18) Uiso d . 1 H
H5B3 0.230(6) 0.213(5) 0.021(3) 0.051(10) Uiso d . 1 H
H6B1 0.227(8) 0.458(7) -0.188(4) 0.091(16) Uiso d . 1 H
H4B2 0.322(9) 0.764(7) 0.107(5) 0.082(18) Uiso d . 1 H

loop_
_atom_site_aniso_label
_atom_site_aniso_U_11
_atom_site_aniso_U_22
_atom_site_aniso_U_33
_atom_site_aniso_U_12
_atom_site_aniso_U_13
_atom_site_aniso_U_23
Na1 0.0260(7) 0.0422(9) 0.0463(9) 0.0015(6) 0.0095(6) 0.0108(7)
O1 0.0334(10) 0.0410(11) 0.0426(11) -0.0015(8) -0.0087(8) 0.0089(9)
O2 0.0685(14) 0.0378(11) 0.0192(9) -0.0169(10) 0.0060(9) -0.0026(8)
O3 0.0396(10) 0.0412(10) 0.0223(8) -0.0098(8) 0.0056(7) 0.0125(7)
O4 0.0411(11) 0.0423(13) 0.0308(11) 0.0011(9) 0.0029(8) -0.0003(9)
O5 0.0504(12) 0.0342(11) 0.0293(10) 0.0024(9) 0.0054(8) 0.0066(9)
O6 0.0538(13) 0.0391(11) 0.0296(10) 0.0000(9) 0.0068(9) 0.0090(9)
OW1 0.0453(13) 0.0681(16) 0.0303(11) -0.0029(11) 0.0113(10) 0.0085(10)
OW2 0.0481(12) 0.0456(12) 0.0351(11) 0.0072(9) 0.0057(9) 0.0137(10)
C1 0.0286(12) 0.0320(12) 0.0157(10) -0.0031(9) 0.0033(8) 0.0031(9)
C2 0.0273(11) 0.0220(10) 0.0160(10) -0.0027(8) 0.0038(8) 0.0029(8)
C3 0.0258(11) 0.0280(11) 0.0185(11) -0.0064(9) 0.0058(8) 0.0053(9)
C4 0.0250(11) 0.0215(10) 0.0188(11) -0.0040(8) 0.0014(8) 0.0026(8)
C5 0.0249(11) 0.0312(12) 0.0199(11) -0.0047(9) 0.0048(9) 0.0034(9)
C6 0.0287(12) 0.0321(13) 0.0212(11) -0.0104(10) 0.0052(9) 0.0033(9)
C7 0.0413(15) 0.0336(14) 0.0327(13) -0.0041(11) 0.0043(11) 0.0057(11)
C8 0.069(2) 0.0383(16) 0.0435(17) 0.0071(14) 0.0158(15) 0.0122(13)
C9 0.088(3) 0.0319(15) 0.0472(18) -0.0152(16) 0.0271(18) 0.0050(13)
C10 0.058(2) 0.0433(18) 0.060(2) -0.0273(16) 0.0188(16) 0.0026(15)
C11 0.0337(15) 0.0440(16) 0.0441(16) -0.0160(12) 0.0064(12) 0.0043(12)
Na2 0.0263(7) 0.0452(9) 0.0406(9) 0.0022(6) 0.0050(6) 0.0038(7)

loop_
_atom_type_symbol
_atom_type_description
_atom_type_scat_dispersion_real
_atom_type_scat_dispersion_imag
_atom_type_scat_source
C C 0.0033 0.0016 'International Tables Vol C Tables 4.2.6.8 and 6.1.1.4'
H H 0.0000 0.0000 'International Tables Vol C Tables 4.2.6.8 and 6.1.1.4'
O O 0.0106 0.0060 'International Tables Vol C Tables 4.2.6.8 and 6.1.1.4'
Na Na 0.0362 0.0249 'International Tables Vol C Tables 4.2.6.8 and 6.1.1.4'

loop_
_geom_angle_atom_site_label_1
_geom_angle_atom_site_label_2
_geom_angle_atom_site_label_3
_geom_angle_site_symmetry_1
_geom_angle_site_symmetry_3
_geom_angle
_geom_angle_publ_flag
O5 Na1 O5 . 2_565 180.0 yes
O5 Na1 O6 . . 77.24(8) yes
O5 Na1 O6 2_565 . 102.76(8) yes
O5 Na1 O6 . 2_565 102.76(8) yes
O5 Na1 O6 2_565 2_565 77.24(8) yes
O6 Na1 O6 . 2_565 180.0 yes
O5 Na1 O4 . 2_565 90.88(8) yes
O5 Na1 O4 2_565 2_565 89.12(8) yes
O6 Na1 O4 . 2_565 101.32(8) yes
O6 Na1 O4 2_565 2_565 78.68(8) yes
O5 Na1 O4 . . 89.12(8) yes
O5 Na1 O4 2_565 . 90.88(8) yes
O6 Na1 O4 . . 78.68(8) yes
O6 Na1 O4 2_565 . 101.32(8) yes
O4 Na1 O4 2_565 . 180.00(11) yes
O5 Na1 Na2 . 1_455 129.80(6) ?
O5 Na1 Na2 2_565 1_455 50.20(6) ?
O6 Na1 Na2 . 1_455 131.13(6) ?
O6 Na1 Na2 2_565 1_455 48.87(6) ?
O4 Na1 Na2 2_565 1_455 48.68(5) ?
O4 Na1 Na2 . 1_455 131.32(5) ?
O5 Na1 Na2 . . 50.20(6) ?
O5 Na1 Na2 2_565 . 129.80(6) ?
O6 Na1 Na2 . . 48.87(6) ?
O6 Na1 Na2 2_565 . 131.13(6) ?
O4 Na1 Na2 2_565 . 131.32(5) ?
O4 Na1 Na2 . . 48.68(5) ?
Na2 Na1 Na2 1_455 . 180.0 ?
Na2 O4 Na1 . . 81.11(7) ?
Na2 O4 H4B1 . . 128(4) ?
Na1 O4 H4B1 . . 133(4) ?
Na2 O4 H4B2 . . 115(5) ?
Na1 O4 H4B2 . . 122(5) ?
H4B1 O4 H4B2 . . 83(5) ?
Na1 O5 Na2 . . 81.46(7) ?
Na1 O5 H5B1 . . 114(4) ?
Na2 O5 H5B1 . . 107(4) ?
Na1 O5 H5B3 . . 129(3) ?
Na2 O5 H5B3 . . 128(3) ?
H5B1 O5 H5B3 . . 98(4) ?
Na2 O6 Na1 . . 82.19(7) ?
Na2 O6 H6B2 . . 112(3) ?
Na1 O6 H6B2 . . 124(3) ?
Na2 O6 H6B1 . . 104(3) ?
Na1 O6 H6B1 . . 129(3) ?
H6B2 O6 H6B1 . . 101(4) ?
HW1A OW1 HW1C . . 108(4) ?
HW2B OW2 HW2A . . 105(4) ?
O2 C1 O3 . . 126.0(2) ?
O2 C1 C2 . . 117.2(2) ?
O3 C1 C2 . . 116.9(2) ?
C3 C2 C4 . 2_554 119.1(2) ?
C3 C2 C1 . . 119.7(2) ?
C4 C2 C1 2_554 . 121.1(2) ?
C2 C3 C4 . . 121.0(2) ?
C2 C3 H3A . . 119.5 ?
C4 C3 H3A . . 119.5 ?
C3 C4 C2 . 2_554 119.8(2) ?
C3 C4 C5 . . 117.9(2) ?
C2 C4 C5 2_554 . 122.1(2) ?
O1 C5 C6 . . 121.9(2) ?
O1 C5 C4 . . 119.7(2) ?
C6 C5 C4 . . 118.4(2) ?
C7 C6 C11 . . 118.9(3) ?
C7 C6 C5 . . 121.4(2) ?
C11 C6 C5 . . 119.7(3) ?
C8 C7 C6 . . 120.3(3) ?
C8 C7 H7A . . 119.8 ?
C6 C7 H7A . . 119.8 ?
C7 C8 C9 . . 120.0(3) ?
C7 C8 H8A . . 120.0 ?
C9 C8 H8A . . 120.0 ?
C10 C9 C8 . . 120.0(3) ?
C10 C9 H9A . . 120.0 ?
C8 C9 H9A . . 120.0 ?
C11 C10 C9 . . 120.3(3) ?
C11 C10 H10A . . 119.9 ?
C9 C10 H10A . . 119.9 ?
C10 C11 C6 . . 120.5(3) ?
C10 C11 H11A . . 119.8 ?
C6 C11 H11A . . 119.8 ?
O4 Na2 O4 . 2_665 180.00(10) ?
O4 Na2 O6 . 2_665 100.17(8) ?
O4 Na2 O6 2_665 2_665 79.83(8) ?
O4 Na2 O6 . . 79.83(8) ?
O4 Na2 O6 2_665 . 100.17(8) ?
O6 Na2 O6 2_665 . 180.0 ?
O4 Na2 O5 . 2_665 91.15(8) ?
O4 Na2 O5 2_665 2_665 88.85(8) ?
O6 Na2 O5 2_665 2_665 76.00(8) ?
O6 Na2 O5 . 2_665 104.00(8) ?
O4 Na2 O5 . . 88.85(8) ?
O4 Na2 O5 2_665 . 91.15(8) ?
O6 Na2 O5 2_665 . 104.00(8) ?
O6 Na2 O5 . . 76.00(8) ?
O5 Na2 O5 2_665 . 180.00(11) ?
O4 Na2 Na1 . . 50.22(6) ?
O4 Na2 Na1 2_665 . 129.78(6) ?
O6 Na2 Na1 2_665 . 131.07(5) ?
O6 Na2 Na1 . . 48.93(5) ?
O5 Na2 Na1 2_665 . 131.66(5) ?
O5 Na2 Na1 . . 48.34(5) ?
O4 Na2 Na1 . 1_655 129.78(6) ?
O4 Na2 Na1 2_665 1_655 50.22(6) ?
O6 Na2 Na1 2_665 1_655 48.93(5) ?
O6 Na2 Na1 . 1_655 131.07(5) ?
O5 Na2 Na1 2_665 1_655 48.34(5) ?
O5 Na2 Na1 . 1_655 131.66(5) ?
Na1 Na2 Na1 . 1_655 180.0 ?

loop_
_geom_bond_atom_site_label_1
_geom_bond_atom_site_label_2
_geom_bond_site_symmetry_2
_geom_bond_distance
_geom_bond_publ_flag
Na1 O5 . 2.372(2) yes
Na1 O5 2_565 2.372(2) ?
Na1 O6 . 2.390(2) yes
Na1 O6 2_565 2.390(2) ?
Na1 O4 2_565 2.442(2) ?
Na1 O4 . 2.442(2) yes
Na1 Na2 1_455 3.1400(6) ?
Na1 Na2 . 3.1400(6) ?
O1 C5 . 1.227(3) ?
O2 C1 . 1.243(3) yes
O3 C1 . 1.250(3) yes
O4 Na2 . 2.387(2) ?
O4 H4B1 . 0.85(6) ?
O4 H4B2 . 0.71(6) ?
O5 Na2 . 2.440(2) ?
O5 H5B1 . 0.76(6) ?
O5 H5B3 . 0.87(4) ?
O6 Na2 . 2.387(2) ?
O6 H6B2 . 0.87(5) ?
O6 H6B1 . 0.97(6) ?
OW1 HW1A . 0.86(5) ?
OW1 HW1C . 0.88(5) ?
OW2 HW2B . 0.92(5) ?
OW2 HW2A . 0.82(5) ?
C1 C2 . 1.519(3) ?
C2 C3 . 1.395(3) ?
C2 C4 2_554 1.401(3) ?
C3 C4 . 1.396(3) ?
C3 H3A . 0.9300 ?
C4 C2 2_554 1.401(3) ?
C4 C5 . 1.511(3) ?
C5 C6 . 1.474(3) ?
C6 C7 . 1.394(4) ?
C6 C11 . 1.404(4) ?
C7 C8 . 1.380(4) ?
C7 H7A . 0.9300 ?
C8 C9 . 1.394(5) ?
C8 H8A . 0.9300 ?
C9 C10 . 1.379(6) ?
C9 H9A . 0.9300 ?
C10 C11 . 1.373(5) ?
C10 H10A . 0.9300 ?
C11 H11A . 0.9300 ?
Na2 O4 2_665 2.387(2) yes
Na2 O6 2_665 2.387(2) yes
Na2 O5 2_665 2.440(2) yes
Na2 Na1 1_655 3.1400(6) ?

loop_
_geom_hbond_atom_site_label_D
_geom_hbond_atom_site_label_H
_geom_hbond_atom_site_label_A
_geom_hbond_site_symmetry_A
_geom_hbond_distance_DH
_geom_hbond_distance_HA
_geom_hbond_distance_DA
_geom_hbond_angle_DHA
_geom_hbond_publ_flag
O6 H6B2 OW2 1_565 0.88(5) 1.97(5) 2.799(4) 158(4) yes
O4 H4B1 O1 1_666 0.85(7) 2.12(6) 2.953(3) 167(5) yes
OW2 HW2B O3 . 0.92(5) 1.83(5) 2.747(3) 175(5) yes
OW1 HW1A O3 . 0.86(5) 1.91(5) 2.762(3) 169(4) yes
OW2 HW2A OW1 2_555 0.82(5) 2.03(5) 2.839(3) 174(4) yes
OW1 HW1C OW2 1_455 0.88(5) 1.99(5) 2.829(4) 159(4) yes
O5 H5B1 O2 . 0.76(6) 2.10(6) 2.755(3) 145(6) yes
O5 H5B3 OW1 2_555 0.86(4) 2.16(4) 3.016(3) 172(4) yes
O6 H6B1 O2 . 0.96(5) 2.18(6) 2.812(3) 122(4) yes
O4 H4B2 OW1 2_565 0.71(6) 2.30(6) 2.998(4) 167(7) yes
C10 H10A O3 2_444 0.93 2.52 3.317(4) 144 yes
